data_7702941
loop_
_publ_author_name
'Hou, Xiaomin'
'Yan, Chong-Chong'
'Xu, Xiuling'
'Liang, Ai-Qin'
'Song, Zu-Wei'
'Tang, Si-Fu'

_publ_section_title
;
 Two-dimensional layered lanthanide diphosphonates: synthesis, structures
 and sensing properties toward Fe<sup>3+</sup> and
 Cr<sub>2</sub>O<sub>7</sub><sup>2</sup>.
;
_journal_issue 12
_journal_name_full 'Dalton transactions (Cambridge, England : 2003)'
_journal_page_first 3809
_journal_page_last 3815
_journal_paper_doi 10.1039/c9dt03531a
_journal_volume 49
_journal_year 2020
_chemical_formula_sum 'C9 H15 Eu O8 P2'
_chemical_formula_weight 465.11
_space_group_crystal_system monoclinic
_space_group_IT_number 14
_space_group_name_Hall '-P 2ybc'
_space_group_name_H-M_alt 'P 1 21/c 1'
_atom_sites_solution_hydrogens mixed
_audit_creation_method SHELXL-2013
_audit_update_record
;
2019-08-16 deposited with the CCDC.	2019-12-02 downloaded from the CCDC.
;
_cell_angle_alpha 90
_cell_angle_beta 96.3360(10)
_cell_angle_gamma 90
_cell_formula_units_Z 4
_cell_length_a 12.2586(6)
_cell_length_b 8.3554(4)
_cell_length_c 13.4007(6)
_cell_measurement_reflns_used 21835
_cell_measurement_temperature 293(2)
_cell_measurement_theta_max 25.000
_cell_measurement_theta_min 3.344
_cell_volume 1364.19(11)
_computing_cell_refinement 'Bruker XSCANS'
_computing_data_collection 'Bruker XSCANS'
_computing_data_reduction 'Bruker SHELXTL'
_computing_molecular_graphics 'Bruker SHELXTL'
_computing_publication_material 'Bruker SHELXTL'
_computing_structure_refinement 'SHELXL-2013 (Sheldrick, 2013)'
_computing_structure_solution 'Bruker SHELXTL'
_diffrn_ambient_temperature 293(2)
_diffrn_measured_fraction_theta_full 0.970
_diffrn_measured_fraction_theta_max 0.996
_diffrn_measurement_device_type 'Bruker P4'
_diffrn_measurement_method '\w scans'
_diffrn_radiation_type MoK\a
_diffrn_radiation_wavelength 0.71073
_diffrn_reflns_av_R_equivalents 0.0401
_diffrn_reflns_av_unetI/netI 0.0241
_diffrn_reflns_Laue_measured_fraction_full 0.970
_diffrn_reflns_Laue_measured_fraction_max 0.996
_diffrn_reflns_limit_h_max 14
_diffrn_reflns_limit_h_min -14
_diffrn_reflns_limit_k_max 9
_diffrn_reflns_limit_k_min -9
_diffrn_reflns_limit_l_max 15
_diffrn_reflns_limit_l_min -15
_diffrn_reflns_number 17597
_diffrn_reflns_point_group_measured_fraction_full 0.970
_diffrn_reflns_point_group_measured_fraction_max 0.996
_diffrn_reflns_theta_full 25.242
_diffrn_reflns_theta_max 25.000
_diffrn_reflns_theta_min 3.344
_exptl_absorpt_coefficient_mu 4.865
_exptl_absorpt_correction_T_max 0.839
_exptl_absorpt_correction_T_min 0.510
_exptl_absorpt_correction_type multi-scan
_exptl_crystal_colour colorless
_exptl_crystal_density_diffrn 2.265
_exptl_crystal_description block
_exptl_crystal_F_000 904
_exptl_crystal_size_max 0.230
_exptl_crystal_size_mid 0.117
_exptl_crystal_size_min 0.036
_refine_diff_density_max 2.120
_refine_diff_density_min -0.468
_refine_diff_density_rms 0.112
_refine_ls_extinction_method none
_refine_ls_goodness_of_fit_ref 1.076
_refine_ls_hydrogen_treatment constr
_refine_ls_matrix_type full
_refine_ls_number_parameters 181
_refine_ls_number_reflns 2387
_refine_ls_number_restraints 0
_refine_ls_restrained_S_all 1.076
_refine_ls_R_factor_all 0.0270
_refine_ls_R_factor_gt 0.0216
_refine_ls_shift/su_max 0.001
_refine_ls_shift/su_mean 0.000
_refine_ls_structure_factor_coef Fsqd
_refine_ls_weighting_details
;
 w=1/[\s^2^(Fo^2^)+(0.0243P)^2^+2.2575P]
 where P=(Fo^2^+2Fc^2^)/3
;
_refine_ls_weighting_scheme calc
_refine_ls_wR_factor_gt 0.0515
_refine_ls_wR_factor_ref 0.0541
_reflns_Friedel_coverage 0.000
_reflns_number_gt 2086
_reflns_number_total 2387
_reflns_threshold_expression 'I > 2\s(I)'
_cod_data_source_file c9dt03531a2.cif
_cod_data_source_block 1_CCDC1
_cod_depositor_comments 'Adding full bibliography for 7702940--7702943.cif.'
_cod_original_sg_symbol_H-M 'P 21/c'
_cod_database_code 7702941
_shelx_space_group_comment
;
The symmetry employed for this shelxl refinement is uniquely defined
by the following loop, which should always be used as a source of
symmetry information in preference to the above space-group names.
They are only intended as comments.
;
_shelxl_version_number 2013-2

loop_
_space_group_symop_operation_xyz
'x, y, z'
'-x, y+1/2, -z+1/2'
'-x, -y, -z'
'x, -y-1/2, z-1/2'

loop_
_atom_site_label
_atom_site_type_symbol
_atom_site_fract_x
_atom_site_fract_y
_atom_site_fract_z
_atom_site_U_iso_or_equiv
_atom_site_adp_type
_atom_site_occupancy
_atom_site_site_symmetry_order
_atom_site_calc_flag
_atom_site_refinement_flags_posn
_atom_site_refinement_flags_adp
Eu1 Eu 0.48075(2) 0.25552(2) 0.08870(2) 0.01287(8) Uani 1 1 d . .
P1 P 0.38414(7) 0.39742(10) 0.32564(6) 0.01229(19) Uani 1 1 d . .
P2 P 0.30909(8) -0.13163(11) 0.54834(7) 0.0158(2) Uani 1 1 d . .
O1 O 0.4300(2) 0.3366(3) 0.42814(17) 0.0235(6) Uani 1 1 d . .
O1W O 0.3381(2) 0.0501(3) 0.09409(19) 0.0252(6) Uani 1 1 d . .
H1W H 0.3408 0.0065 0.1516 0.030 Uiso 1 1 d R U
H2W H 0.3367 -0.0318 0.0564 0.030 Uiso 1 1 d R U
O2 O 0.4245(2) 0.5683(3) 0.30674(18) 0.0184(5) Uani 1 1 d . .
O2W O 0.5981(2) 0.4644(3) 0.17943(19) 0.0257(6) Uani 1 1 d . .
H3W H 0.5590 0.5356 0.2036 0.031 Uiso 1 1 d R U
H4W H 0.6404 0.5066 0.1406 0.031 Uiso 1 1 d R U
O3 O 0.4075(2) 0.2859(3) 0.24142(19) 0.0213(6) Uani 1 1 d . .
O4 O 0.3462(2) -0.2572(3) 0.4789(2) 0.0216(6) Uani 1 1 d . .
O5 O 0.3777(2) 0.0171(3) 0.55022(19) 0.0272(6) Uani 1 1 d . .
O6 O 0.3067(2) -0.2055(3) 0.65511(19) 0.0243(6) Uani 1 1 d . .
H6B H 0.3463 -0.1530 0.6962 0.036 Uiso 1 1 calc R U
C1 C 0.1054(3) 0.0210(5) 0.2335(3) 0.0271(9) Uani 1 1 d . .
C2 C 0.1117(3) -0.0625(5) 0.3234(3) 0.0289(10) Uani 1 1 d . .
H2A H 0.0889 -0.1687 0.3232 0.035 Uiso 1 1 calc R U
C3 C 0.1515(3) 0.0090(4) 0.4137(3) 0.0223(8) Uani 1 1 d . .
C4 C 0.1856(3) 0.1679(4) 0.4129(3) 0.0213(8) Uani 1 1 d . .
H4A H 0.2096 0.2184 0.4732 0.026 Uiso 1 1 calc R U
C5 C 0.1841(3) 0.2525(4) 0.3234(3) 0.0203(8) Uani 1 1 d . .
C6 C 0.1432(3) 0.1779(5) 0.2347(3) 0.0248(9) Uani 1 1 d . .
H6A H 0.1409 0.2341 0.1747 0.030 Uiso 1 1 calc R U
C7 C 0.0617(4) -0.0546(6) 0.1355(3) 0.0412(12) Uani 1 1 d . .
H7A H 0.0660 0.0207 0.0820 0.062 Uiso 1 1 calc R U
H7B H -0.0134 -0.0854 0.1380 0.062 Uiso 1 1 calc R U
H7C H 0.1046 -0.1476 0.1240 0.062 Uiso 1 1 calc R U
C8 C 0.1666(3) -0.0838(5) 0.5101(3) 0.0256(9) Uani 1 1 d . .
H8A H 0.1247 -0.1823 0.5019 0.031 Uiso 1 1 calc R U
H8B H 0.1380 -0.0218 0.5626 0.031 Uiso 1 1 calc R U
C9 C 0.2361(3) 0.4154(4) 0.3228(3) 0.0200(8) Uani 1 1 d . .
H9A H 0.2186 0.4758 0.3807 0.024 Uiso 1 1 calc R U
H9B H 0.2069 0.4729 0.2628 0.024 Uiso 1 1 calc R U

loop_
_atom_site_aniso_label
_atom_site_aniso_U_11
_atom_site_aniso_U_22
_atom_site_aniso_U_33
_atom_site_aniso_U_23
_atom_site_aniso_U_13
_atom_site_aniso_U_12
Eu1 0.01923(12) 0.01123(11) 0.00806(12) -0.00028(6) 0.00108(8) 0.00212(7)
P1 0.0186(5) 0.0110(4) 0.0074(4) -0.0003(3) 0.0021(4) -0.0005(4)
P2 0.0213(5) 0.0145(5) 0.0117(5) -0.0002(4) 0.0021(4) -0.0033(4)
O1 0.0263(14) 0.0344(16) 0.0097(13) 0.0057(11) 0.0013(11) 0.0024(12)
O1W 0.0367(16) 0.0241(14) 0.0150(13) -0.0011(11) 0.0033(12) -0.0074(12)
O2 0.0277(14) 0.0129(12) 0.0141(13) -0.0006(10) -0.0004(11) -0.0057(10)
O2W 0.0318(16) 0.0223(14) 0.0251(15) -0.0083(12) 0.0132(12) -0.0030(12)
O3 0.0315(15) 0.0180(13) 0.0153(14) -0.0045(10) 0.0072(12) -0.0028(11)
O4 0.0262(15) 0.0210(14) 0.0178(14) -0.0028(10) 0.0037(12) 0.0029(10)
O5 0.0344(16) 0.0230(14) 0.0227(14) 0.0030(12) -0.0032(12) -0.0142(12)
O6 0.0370(16) 0.0222(14) 0.0137(14) 0.0003(11) 0.0023(12) -0.0082(12)
C1 0.019(2) 0.033(2) 0.029(2) -0.0061(18) 0.0014(17) -0.0029(17)
C2 0.025(2) 0.022(2) 0.040(3) -0.0004(18) 0.0045(19) -0.0051(17)
C3 0.0160(19) 0.024(2) 0.027(2) 0.0043(17) 0.0046(16) 0.0011(15)
C4 0.021(2) 0.022(2) 0.020(2) 0.0009(16) 0.0022(16) 0.0007(16)
C5 0.0149(19) 0.020(2) 0.027(2) 0.0027(15) 0.0041(17) 0.0027(15)
C6 0.021(2) 0.032(2) 0.021(2) 0.0042(18) 0.0014(17) -0.0008(18)
C7 0.038(3) 0.050(3) 0.034(3) -0.014(2) 0.001(2) -0.012(2)
C8 0.023(2) 0.020(2) 0.035(2) 0.0055(17) 0.0087(18) 0.0011(16)
C9 0.0202(19) 0.0159(18) 0.024(2) 0.0026(15) 0.0028(16) 0.0034(15)

loop_
_atom_type_symbol
_atom_type_description
_atom_type_scat_dispersion_real
_atom_type_scat_dispersion_imag
_atom_type_scat_source
C C 0.0033 0.0016 'International Tables Vol C Tables 4.2.6.8 and 6.1.1.4'
H H 0.0000 0.0000 'International Tables Vol C Tables 4.2.6.8 and 6.1.1.4'
O O 0.0106 0.0060 'International Tables Vol C Tables 4.2.6.8 and 6.1.1.4'
P P 0.1023 0.0942 'International Tables Vol C Tables 4.2.6.8 and 6.1.1.4'
Eu Eu -0.1578 3.6682 'International Tables Vol C Tables 4.2.6.8 and 6.1.1.4'

loop_
_geom_angle_atom_site_label_1
_geom_angle_atom_site_label_2
_geom_angle_atom_site_label_3
_geom_angle
_geom_angle_site_symmetry_1
_geom_angle_site_symmetry_3
O1 Eu1 O5 88.93(9) 4_565 4_565
O1 Eu1 O2 113.81(9) 4_565 2_645
O5 Eu1 O2 156.02(9) 4_565 2_645
O1 Eu1 O3 139.76(9) 4_565 .
O5 Eu1 O3 81.52(9) 4_565 .
O2 Eu1 O3 76.12(9) 2_645 .
O1 Eu1 O4 77.97(9) 4_565 2_655
O5 Eu1 O4 115.90(9) 4_565 2_655
O2 Eu1 O4 78.10(9) 2_645 2_655
O3 Eu1 O4 140.93(9) . 2_655
O1 Eu1 O1W 71.01(9) 4_565 .
O5 Eu1 O1W 101.99(9) 4_565 .
O2 Eu1 O1W 79.77(9) 2_645 .
O3 Eu1 O1W 72.95(9) . .
O4 Eu1 O1W 129.95(8) 2_655 .
O1 Eu1 O2W 140.46(9) 4_565 .
O5 Eu1 O2W 78.73(9) 4_565 .
O2 Eu1 O2W 87.36(9) 2_645 .
O3 Eu1 O2W 75.72(9) . .
O4 Eu1 O2W 74.24(8) 2_655 .
O1W Eu1 O2W 148.15(8) . .
O1 Eu1 P2 74.65(7) 4_565 2_655
O5 Eu1 P2 94.49(7) 4_565 2_655
O2 Eu1 P2 98.72(6) 2_645 2_655
O3 Eu1 P2 144.72(6) . 2_655
O4 Eu1 P2 21.46(6) 2_655 2_655
O1W Eu1 P2 141.35(6) . 2_655
O2W Eu1 P2 69.15(6) . 2_655
O1 Eu1 P1 95.10(7) 4_565 2_645
O5 Eu1 P1 172.17(7) 4_565 2_645
O2 Eu1 P1 18.75(6) 2_645 2_645
O3 Eu1 P1 91.10(6) . 2_645
O4 Eu1 P1 71.60(6) 2_655 2_645
O1W Eu1 P1 73.14(6) . 2_645
O2W Eu1 P1 102.07(6) . 2_645
P2 Eu1 P1 93.05(2) 2_655 2_645
O1 P1 O3 112.81(15) . .
O1 P1 O2 111.52(15) . .
O3 P1 O2 110.90(14) . .
O1 P1 C9 108.48(16) . .
O3 P1 C9 107.79(17) . .
O2 P1 C9 104.93(15) . .
O1 P1 Eu1 82.90(11) . 2_655
O3 P1 Eu1 129.75(11) . 2_655
O2 P1 Eu1 28.99(9) . 2_655
C9 P1 Eu1 111.51(12) . 2_655
O5 P2 O4 112.39(16) . .
O5 P2 O6 112.31(15) . .
O4 P2 O6 109.15(15) . .
O5 P2 C8 110.12(17) . .
O4 P2 C8 109.07(18) . .
O6 P2 C8 103.40(17) . .
O5 P2 Eu1 77.60(11) . 2_645
O4 P2 Eu1 35.68(11) . 2_645
O6 P2 Eu1 117.99(11) . 2_645
C8 P2 Eu1 131.49(13) . 2_645
P1 O1 Eu1 173.84(16) . 4_566
P1 O2 Eu1 132.27(14) . 2_655
P1 O3 Eu1 147.31(15) . .
P2 O4 Eu1 122.86(14) . 2_645
P2 O5 Eu1 168.02(17) . 4_566
C2 C1 C6 118.5(4) . .
C2 C1 C7 121.9(4) . .
C6 C1 C7 119.6(4) . .
C1 C2 C3 121.4(4) . .
C2 C3 C4 118.7(4) . .
C2 C3 C8 121.7(4) . .
C4 C3 C8 119.4(3) . .
C5 C4 C3 121.1(4) . .
C6 C5 C4 118.7(3) . .
C6 C5 C9 121.1(4) . .
C4 C5 C9 120.0(4) . .
C5 C6 C1 121.5(4) . .
C3 C8 P2 112.4(3) . .
C5 C9 P1 110.4(2) . .

loop_
_geom_bond_atom_site_label_1
_geom_bond_atom_site_label_2
_geom_bond_distance
_geom_bond_site_symmetry_2
Eu1 O1 2.305(2) 4_565
Eu1 O5 2.308(2) 4_565
Eu1 O2 2.324(2) 2_645
Eu1 O3 2.338(2) .
Eu1 O4 2.400(3) 2_655
Eu1 O1W 2.457(2) .
Eu1 O2W 2.491(2) .
Eu1 P2 3.4559(9) 2_655
Eu1 P1 3.5488(9) 2_645
P1 O1 1.513(2) .
P1 O3 1.515(3) .
P1 O2 1.541(2) .
P1 C9 1.817(4) .
P1 Eu1 3.5488(9) 2_655
P2 O5 1.500(3) .
P2 O4 1.505(3) .
P2 O6 1.562(3) .
P2 C8 1.810(4) .
P2 Eu1 3.4559(9) 2_645
O1 Eu1 2.305(2) 4_566
O2 Eu1 2.324(2) 2_655
O4 Eu1 2.400(3) 2_645
O5 Eu1 2.308(2) 4_566
C1 C2 1.387(6) .
C1 C6 1.390(6) .
C1 C7 1.502(6) .
C2 C3 1.389(6) .
C3 C4 1.392(5) .
C3 C8 1.500(5) .
C4 C5 1.391(5) .
C5 C6 1.385(6) .
C5 C9 1.503(5) .
